data_7122533
loop_
_publ_author_name
'Titov, Aleksei'
'Larionov, Vladimir A.'
'Smol&#x2019;yakov, Alexander F.'
'Godovikova, Maria I.'
'Titova, Ekaterina M.'
'Maleev, Victor I.'
'Shubina, Elena'

_publ_section_title
;
 Interaction of the trinuclear copper(I) pyrazolate with alkynes and
 carbon-carbon triple bond activation
;
_journal_name_full 'Chemical Communications'
_journal_paper_doi 10.1039/C8CC08592G
_journal_year 2018
_chemical_formula_moiety 'C36 H16 Cu3 F24 N8'
_chemical_formula_sum 'C36 H16 Cu3 F24 N8'
_chemical_formula_weight 1207.19
_space_group_crystal_system triclinic
_space_group_IT_number 2
_space_group_name_Hall '-P 1'
_space_group_name_H-M_alt 'P -1'
_symmetry_space_group_name_Hall '-P 1'
_symmetry_space_group_name_H-M 'P -1'
_atom_sites_solution_hydrogens mixed
_atom_sites_solution_primary dual
_audit_block_doi 10.5517/ccdc.csd.cc20t5jk
_audit_creation_date 2018-10-03
_audit_creation_method
;
Olex2 1.2
(compiled 2018.05.29 svn.r3508 for OlexSys, GUI svn.r5506)
;
_audit_update_record
;
2018-10-03 deposited with the CCDC.
2018-10-31 downloaded from the CCDC.
;
_cell_angle_alpha 72.527(2)
_cell_angle_beta 70.675(2)
_cell_angle_gamma 69.170(2)
_cell_formula_units_Z 1
_cell_length_a 9.1317(11)
_cell_length_b 11.0607(13)
_cell_length_c 11.7651(14)
_cell_measurement_reflns_used 5962
_cell_measurement_temperature 120
_cell_measurement_theta_max 30.691
_cell_measurement_theta_min 2.466
_cell_volume 1025.4(2)
_computing_cell_refinement 'SAINT v8.34A (Bruker, 2013)'
_computing_data_reduction 'SAINT v8.34A (Bruker, 2013)'
_computing_molecular_graphics 'Olex2 (Dolomanov et al., 2009)'
_computing_publication_material 'Olex2 (Dolomanov et al., 2009)'
_computing_structure_refinement 'XL (Sheldrick, 2008)'
_computing_structure_solution 'ShelXT (Sheldrick, 2015)'
_diffrn_ambient_temperature 120.0
_diffrn_detector_area_resol_mean 8
_diffrn_measured_fraction_theta_full 0.999
_diffrn_measured_fraction_theta_max 1.000
_diffrn_measurement_device_type 'Bruker SMART APEX CCD area detector'
_diffrn_measurement_method '\f and \w scans'
_diffrn_radiation_monochromator graphite
_diffrn_radiation_type MoK\a
_diffrn_radiation_wavelength 0.71073
_diffrn_reflns_av_R_equivalents 0.0392
_diffrn_reflns_av_unetI/netI 0.0365
_diffrn_reflns_Laue_measured_fraction_full 0.999
_diffrn_reflns_Laue_measured_fraction_max 1.000
_diffrn_reflns_limit_h_max 12
_diffrn_reflns_limit_h_min -12
_diffrn_reflns_limit_k_max 15
_diffrn_reflns_limit_k_min -15
_diffrn_reflns_limit_l_max 16
_diffrn_reflns_limit_l_min -16
_diffrn_reflns_number 19293
_diffrn_reflns_point_group_measured_fraction_full 0.999
_diffrn_reflns_point_group_measured_fraction_max 1.000
_diffrn_reflns_theta_full 25.242
_diffrn_reflns_theta_max 28.996
_diffrn_reflns_theta_min 1.875
_diffrn_standards_number 0
_exptl_absorpt_coefficient_mu 1.693
_exptl_absorpt_correction_T_max 0.7461
_exptl_absorpt_correction_T_min 0.5711
_exptl_absorpt_correction_type multi-scan
_exptl_absorpt_process_details
'SADABS-2008/1 (Bruker,2008) was used for absorption correction. wR2(int) was 0.0668 before and 0.0281 after correction. The Ratio of minimum to maximum transmission is 0.7654. The \l/2 correction factor is 0.0015.'
_exptl_crystal_colour brown
_exptl_crystal_colour_primary brown
_exptl_crystal_density_diffrn 1.955
_exptl_crystal_description plate
_exptl_crystal_F_000 591
_exptl_crystal_size_max 0.15
_exptl_crystal_size_mid 0.12
_exptl_crystal_size_min 0.05
_refine_diff_density_max 3.637
_refine_diff_density_min -0.392
_refine_diff_density_rms 0.101
_refine_ls_extinction_method none
_refine_ls_goodness_of_fit_ref 1.032
_refine_ls_hydrogen_treatment mixed
_refine_ls_matrix_type full
_refine_ls_number_parameters 326
_refine_ls_number_reflns 5444
_refine_ls_number_restraints 0
_refine_ls_restrained_S_all 1.032
_refine_ls_R_factor_all 0.0562
_refine_ls_R_factor_gt 0.0378
_refine_ls_shift/su_max 0.001
_refine_ls_shift/su_mean 0.000
_refine_ls_structure_factor_coef Fsqd
_refine_ls_weighting_details 'w=1/[\s^2^(Fo^2^)+(0.0514P)^2^+0.9215P] where P=(Fo^2^+2Fc^2^)/3'
_refine_ls_weighting_scheme calc
_refine_ls_wR_factor_gt 0.0923
_refine_ls_wR_factor_ref 0.1017
_reflns_Friedel_coverage 0.000
_reflns_number_gt 4233
_reflns_number_total 5444
_reflns_threshold_expression 'I > 2\s(I)'
_cod_data_source_file c8cc08592g2.cif
_cod_data_source_block a
_cod_database_code 7122533
_shelxl_version_number 2014/6
_shelx_space_group_comment
;
The symmetry employed for this shelxl refinement is uniquely defined
by the following loop, which should always be used as a source of
symmetry information in preference to the above space-group names.
They are only intended as comments.
;
_shelx_estimated_absorpt_t_max 0.920
_shelx_estimated_absorpt_t_min 0.785
_olex2_refinement_description
;
1. Fixed Uiso
 At 1.2 times of:
  All C(H) groups
2.a Aromatic/amide H refined with riding coordinates:
 C2(H2), C5(H5), C18(H18), C14(H14), C17(H17), C15(H15), C16(H16)
;
_olex2_submission_special_instructions 'No special instructions were received'

loop_
_space_group_symop_operation_xyz
'x, y, z'
'-x, -y, -z'

loop_
_atom_site_label
_atom_site_type_symbol
_atom_site_fract_x
_atom_site_fract_y
_atom_site_fract_z
_atom_site_U_iso_or_equiv
_atom_site_adp_type
_atom_site_occupancy
_atom_site_site_symmetry_order
_atom_site_calc_flag
_atom_site_refinement_flags_posn
_atom_site_refinement_flags_adp
_atom_site_refinement_flags_occupancy
Cu1 Cu 0.5000 0.5000 0.5000 0.01581(10) Uani 1 2 d S T P
Cu2 Cu 0.36670(4) 0.23821(3) 0.69051(3) 0.01941(9) Uani 1 1 d . . .
F12 F 0.8446(2) 0.49592(15) 0.45616(15) 0.0266(3) Uani 1 1 d . . .
F10 F 0.94968(19) 0.37926(16) 0.31511(14) 0.0263(3) Uani 1 1 d . . .
F1 F 0.5752(2) 0.67565(17) 0.60250(15) 0.0311(4) Uani 1 1 d . . .
F2 F 0.3352(2) 0.80470(16) 0.65730(17) 0.0367(4) Uani 1 1 d . . .
F6 F 0.2802(2) 0.19896(17) 0.96702(17) 0.0402(5) Uani 1 1 d . . .
F11 F 1.0625(2) 0.33153(17) 0.46363(17) 0.0316(4) Uani 1 1 d . . .
F7 F 0.5978(2) -0.01545(17) 0.80324(16) 0.0363(4) Uani 1 1 d . . .
F9 F 0.8541(2) -0.09769(17) 0.72692(19) 0.0434(5) Uani 1 1 d . . .
F3 F 0.4878(3) 0.72205(19) 0.78408(16) 0.0411(5) Uani 1 1 d . . .
F4 F 0.2176(3) 0.3398(2) 1.08084(15) 0.0431(5) Uani 1 1 d . . .
F8 F 0.6799(3) -0.08284(17) 0.63252(18) 0.0412(5) Uani 1 1 d . . .
F5 F 0.0501(2) 0.3453(2) 0.98607(18) 0.0425(5) Uani 1 1 d . . .
N1 N 0.3987(3) 0.4933(2) 0.67953(19) 0.0178(4) Uani 1 1 d . . .
N4 N 0.6552(3) 0.3218(2) 0.54193(19) 0.0186(4) Uani 1 1 d . . .
N2 N 0.3342(3) 0.3947(2) 0.75413(19) 0.0184(4) Uani 1 1 d . . .
N3 N 0.6013(3) 0.2170(2) 0.61328(19) 0.0195(4) Uani 1 1 d . . .
C6 C 0.8194(3) 0.2806(2) 0.5133(2) 0.0193(5) Uani 1 1 d . . .
C1 C 0.3817(3) 0.5764(2) 0.7501(2) 0.0205(5) Uani 1 1 d . . .
C2 C 0.3071(3) 0.5329(3) 0.8716(2) 0.0215(5) Uani 1 1 d . . .
H2 H 0.2809 0.5720 0.9401 0.026 Uiso 1 1 calc R . .
C13 C 0.0138(3) 0.1978(3) 0.7891(2) 0.0244(5) Uani 1 1 d . . .
C8 C 0.2064(3) 0.3260(3) 0.9753(2) 0.0256(6) Uani 1 1 d . . .
C4 C 0.7321(3) 0.1132(2) 0.6275(2) 0.0217(5) Uani 1 1 d . . .
C3 C 0.2801(3) 0.4182(2) 0.8688(2) 0.0200(5) Uani 1 1 d . . .
C5 C 0.8731(3) 0.1480(2) 0.5664(2) 0.0225(5) Uani 1 1 d . . .
H5 H 0.9815 0.0939 0.5618 0.027 Uiso 1 1 calc R . .
C10 C 0.9189(3) 0.3715(2) 0.4368(2) 0.0220(5) Uani 1 1 d . . .
C12 C 0.1827(4) 0.1637(3) 0.7206(3) 0.0259(6) Uani 1 1 d . . .
C9 C 0.7150(4) -0.0199(3) 0.6988(3) 0.0297(6) Uani 1 1 d . . .
C7 C 0.4454(4) 0.6936(3) 0.6985(3) 0.0270(6) Uani 1 1 d . . .
C18 C -0.0836(4) 0.3283(3) 0.7788(3) 0.0295(6) Uani 1 1 d . . .
H18 H -0.0387 0.3984 0.7298 0.035 Uiso 1 1 calc R . .
C11 C 0.3078(4) 0.1000(3) 0.6613(3) 0.0315(6) Uani 1 1 d . . .
C14 C -0.0529(4) 0.0958(3) 0.8631(3) 0.0327(6) Uani 1 1 d . . .
H14 H 0.0130 0.0067 0.8706 0.039 Uiso 1 1 calc R . .
C17 C -0.2473(4) 0.3558(3) 0.8405(3) 0.0348(7) Uani 1 1 d . . .
H17 H -0.3144 0.4445 0.8319 0.042 Uiso 1 1 calc R . .
C15 C -0.2149(4) 0.1243(4) 0.9256(3) 0.0416(8) Uani 1 1 d . . .
H15 H -0.2597 0.0548 0.9765 0.050 Uiso 1 1 calc R . .
C16 C -0.3121(4) 0.2543(4) 0.9140(3) 0.0386(7) Uani 1 1 d . . .
H16 H -0.4234 0.2735 0.9568 0.046 Uiso 1 1 calc R . .
H11 H 0.371(5) 0.051(4) 0.615(4) 0.045(11) Uiso 1 1 d . . .

loop_
_atom_site_aniso_label
_atom_site_aniso_U_11
_atom_site_aniso_U_22
_atom_site_aniso_U_33
_atom_site_aniso_U_23
_atom_site_aniso_U_13
_atom_site_aniso_U_12
Cu1 0.0201(2) 0.01053(18) 0.0140(2) -0.00067(14) -0.00275(15) -0.00414(15)
Cu2 0.02376(17) 0.01349(15) 0.01903(16) -0.00154(11) -0.00313(12) -0.00661(12)
F12 0.0307(8) 0.0164(7) 0.0320(9) -0.0049(6) -0.0053(7) -0.0086(6)
F10 0.0283(8) 0.0263(8) 0.0197(8) -0.0024(6) -0.0005(6) -0.0095(7)
F1 0.0357(9) 0.0328(9) 0.0261(8) -0.0035(7) -0.0005(7) -0.0201(7)
F2 0.0511(11) 0.0146(7) 0.0394(10) -0.0032(7) -0.0102(9) -0.0066(7)
F6 0.0552(12) 0.0194(8) 0.0311(9) 0.0033(7) 0.0009(8) -0.0113(8)
F11 0.0231(8) 0.0311(9) 0.0410(10) -0.0021(7) -0.0126(7) -0.0085(7)
F7 0.0393(10) 0.0238(8) 0.0284(9) 0.0057(7) 0.0021(7) -0.0077(7)
F9 0.0374(10) 0.0192(8) 0.0517(12) 0.0102(8) -0.0096(9) 0.0016(7)
F3 0.0688(13) 0.0434(11) 0.0280(9) -0.0064(8) -0.0119(9) -0.0366(10)
F4 0.0700(14) 0.0509(12) 0.0151(8) 0.0008(8) -0.0057(8) -0.0360(11)
F8 0.0574(12) 0.0203(8) 0.0439(11) -0.0077(8) -0.0052(9) -0.0148(8)
F5 0.0305(9) 0.0518(12) 0.0391(11) 0.0031(9) -0.0018(8) -0.0212(9)
N1 0.0214(10) 0.0131(9) 0.0162(10) -0.0009(7) -0.0037(8) -0.0045(8)
N4 0.0234(10) 0.0123(9) 0.0174(10) -0.0016(8) -0.0036(8) -0.0047(8)
N2 0.0212(10) 0.0148(9) 0.0169(10) -0.0002(8) -0.0042(8) -0.0056(8)
N3 0.0250(11) 0.0128(9) 0.0158(10) 0.0000(8) -0.0018(8) -0.0050(8)
C6 0.0227(12) 0.0159(11) 0.0168(11) -0.0023(9) -0.0036(9) -0.0049(9)
C1 0.0234(12) 0.0158(11) 0.0224(12) -0.0028(9) -0.0076(10) -0.0048(9)
C2 0.0244(12) 0.0212(12) 0.0194(12) -0.0064(10) -0.0030(10) -0.0075(10)
C13 0.0283(13) 0.0251(13) 0.0221(13) -0.0022(10) -0.0079(11) -0.0110(11)
C8 0.0310(14) 0.0241(13) 0.0201(13) -0.0014(10) -0.0042(11) -0.0105(11)
C4 0.0284(13) 0.0134(11) 0.0178(12) -0.0006(9) -0.0040(10) -0.0033(10)
C3 0.0205(12) 0.0179(11) 0.0170(11) -0.0010(9) -0.0029(9) -0.0040(9)
C5 0.0245(12) 0.0165(11) 0.0218(12) -0.0027(9) -0.0064(10) -0.0010(10)
C10 0.0227(12) 0.0180(11) 0.0223(13) -0.0030(10) -0.0052(10) -0.0036(10)
C12 0.0351(15) 0.0213(12) 0.0249(13) -0.0003(10) -0.0090(12) -0.0144(11)
C9 0.0320(15) 0.0161(12) 0.0293(14) 0.0024(10) -0.0037(12) -0.0028(11)
C7 0.0369(15) 0.0237(13) 0.0214(13) -0.0045(10) -0.0043(11) -0.0127(12)
C18 0.0325(15) 0.0280(14) 0.0259(14) -0.0017(11) -0.0078(12) -0.0092(12)
C11 0.0365(16) 0.0228(13) 0.0393(17) -0.0126(13) -0.0049(13) -0.0124(12)
C14 0.0346(16) 0.0288(15) 0.0335(16) 0.0008(12) -0.0080(13) -0.0143(12)
C17 0.0320(15) 0.0383(17) 0.0322(16) -0.0070(13) -0.0126(13) -0.0039(13)
C15 0.0384(18) 0.048(2) 0.0398(18) 0.0004(15) -0.0049(14) -0.0260(16)
C16 0.0272(15) 0.059(2) 0.0321(16) -0.0098(15) -0.0058(13) -0.0159(15)

loop_
_atom_type_symbol
_atom_type_description
_atom_type_scat_dispersion_real
_atom_type_scat_dispersion_imag
_atom_type_scat_source
C C 0.0033 0.0016 'International Tables Vol C Tables 4.2.6.8 and 6.1.1.4'
H H 0.0000 0.0000 'International Tables Vol C Tables 4.2.6.8 and 6.1.1.4'
Cu Cu 0.3201 1.2651 'International Tables Vol C Tables 4.2.6.8 and 6.1.1.4'
F F 0.0171 0.0103 'International Tables Vol C Tables 4.2.6.8 and 6.1.1.4'
N N 0.0061 0.0033 'International Tables Vol C Tables 4.2.6.8 and 6.1.1.4'

loop_
_geom_angle_atom_site_label_1
_geom_angle_atom_site_label_2
_geom_angle_atom_site_label_3
_geom_angle
_geom_angle_site_symmetry_1
_geom_angle_site_symmetry_3
N1 Cu1 N1 180.0 2_666 .
N1 Cu1 N4 90.95(8) 2_666 .
N1 Cu1 N4 89.05(8) . .
N1 Cu1 N4 90.95(8) . 2_666
N1 Cu1 N4 89.05(8) 2_666 2_666
N4 Cu1 N4 180.0 . 2_666
N2 Cu2 N3 94.12(9) . .
N2 Cu2 C12 121.24(10) . .
N3 Cu2 C12 144.64(10) . .
C11 Cu2 N2 157.09(12) . .
C11 Cu2 N3 108.79(12) . .
C11 Cu2 C12 35.84(13) . .
N2 N1 Cu1 122.60(16) . .
C1 N1 Cu1 129.97(17) . .
C1 N1 N2 107.4(2) . .
N3 N4 Cu1 121.14(16) . .
N3 N4 C6 107.60(19) . .
C6 N4 Cu1 131.24(17) . .
N1 N2 Cu2 119.54(16) . .
C3 N2 Cu2 131.96(17) . .
C3 N2 N1 107.5(2) . .
N4 N3 Cu2 120.97(16) . .
C4 N3 Cu2 131.17(17) . .
C4 N3 N4 107.5(2) . .
N4 C6 C5 110.2(2) . .
N4 C6 C10 122.0(2) . .
C5 C6 C10 127.8(2) . .
N1 C1 C2 111.0(2) . .
N1 C1 C7 121.8(2) . .
C2 C1 C7 127.2(2) . .
C1 C2 H2 128.5 . .
C1 C2 C3 103.0(2) . .
C3 C2 H2 128.5 . .
C18 C13 C12 121.8(3) . .
C18 C13 C14 119.6(3) . .
C14 C13 C12 118.5(3) . .
F6 C8 C3 112.0(2) . .
F4 C8 F6 107.4(2) . .
F4 C8 C3 110.6(2) . .
F5 C8 F6 106.0(2) . .
F5 C8 F4 107.1(2) . .
F5 C8 C3 113.4(2) . .
N3 C4 C5 111.1(2) . .
N3 C4 C9 121.2(2) . .
C5 C4 C9 127.6(2) . .
N2 C3 C2 111.1(2) . .
N2 C3 C8 121.7(2) . .
C2 C3 C8 127.1(2) . .
C6 C5 H5 128.2 . .
C4 C5 C6 103.5(2) . .
C4 C5 H5 128.2 . .
F12 C10 C6 111.3(2) . .
F10 C10 F12 106.8(2) . .
F10 C10 C6 113.2(2) . .
F11 C10 F12 107.7(2) . .
F11 C10 F10 106.8(2) . .
F11 C10 C6 110.8(2) . .
C13 C12 Cu2 133.2(2) . .
C11 C12 Cu2 68.94(19) . .
C11 C12 C13 157.7(3) . .
F7 C9 F9 108.2(2) . .
F7 C9 F8 106.4(2) . .
F7 C9 C4 113.4(2) . .
F9 C9 F8 106.4(2) . .
F9 C9 C4 110.6(2) . .
F8 C9 C4 111.6(2) . .
F1 C7 F2 106.0(2) . .
F1 C7 C1 112.5(2) . .
F2 C7 C1 113.0(2) . .
F3 C7 F1 107.8(2) . .
F3 C7 F2 106.1(2) . .
F3 C7 C1 111.0(2) . .
C13 C18 H18 120.1 . .
C13 C18 C17 119.8(3) . .
C17 C18 H18 120.1 . .
Cu2 C11 H11 121(3) . .
C12 C11 Cu2 75.21(19) . .
C12 C11 H11 162(3) . .
C13 C14 H14 120.0 . .
C15 C14 C13 120.1(3) . .
C15 C14 H14 120.0 . .
C18 C17 H17 119.9 . .
C16 C17 C18 120.2(3) . .
C16 C17 H17 119.9 . .
C14 C15 H15 119.9 . .
C14 C15 C16 120.2(3) . .
C16 C15 H15 119.9 . .
C17 C16 C15 120.1(3) . .
C17 C16 H16 120.0 . .
C15 C16 H16 120.0 . .

loop_
_geom_bond_atom_site_label_1
_geom_bond_atom_site_label_2
_geom_bond_distance
_geom_bond_site_symmetry_2
Cu1 N1 1.996(2) 2_666
Cu1 N1 1.996(2) .
Cu1 N4 2.007(2) 2_666
Cu1 N4 2.007(2) .
Cu2 N2 1.978(2) .
Cu2 N3 1.988(2) .
Cu2 C12 2.011(3) .
Cu2 C11 1.941(3) .
F12 C10 1.352(3) .
F10 C10 1.346(3) .
F1 C7 1.342(3) .
F2 C7 1.358(3) .
F6 C8 1.343(3) .
F11 C10 1.339(3) .
F7 C9 1.337(3) .
F9 C9 1.339(3) .
F3 C7 1.341(3) .
F4 C8 1.335(3) .
F8 C9 1.359(4) .
F5 C8 1.334(3) .
N1 N2 1.359(3) .
N1 C1 1.352(3) .
N4 N3 1.355(3) .
N4 C6 1.357(3) .
N2 C3 1.345(3) .
N3 C4 1.347(3) .
C6 C5 1.387(3) .
C6 C10 1.488(4) .
C1 C2 1.383(4) .
C1 C7 1.489(4) .
C2 H2 0.9500 .
C2 C3 1.387(4) .
C13 C12 1.455(4) .
C13 C18 1.393(4) .
C13 C14 1.397(4) .
C8 C3 1.492(4) .
C4 C5 1.377(4) .
C4 C9 1.494(4) .
C5 H5 0.9500 .
C12 C11 1.218(4) .
C18 H18 0.9500 .
C18 C17 1.394(4) .
C11 H11 0.82(4) .
C14 H14 0.9500 .
C14 C15 1.384(5) .
C17 H17 0.9500 .
C17 C16 1.382(5) .
C15 H15 0.9500 .
C15 C16 1.389(5) .
C16 H16 0.9500 .
